data_4306597
loop_
_publ_author_name
'Suman Mukhopadhyay'
'Bhaswati Ghosh Mukhopadhyay'
'M. F\'atima C. Guedes da Silva'
'Jamal Lasri'
'M. Ad\'ilia Janu\'ario Charmier'
'Armando J. L. Pombeiro'

_publ_section_title
;
PtII-Promoted [2 + 3] Cycloaddition of Azide to Cyanopyridines: Convenient
Tool toward Heterometallic Structures
;
_journal_name_full 'Inorganic Chemistry'
_journal_page_first 11334
_journal_page_last 11341
_journal_paper_doi 10.1021/ic8014223
_journal_volume 47
_journal_year 2008
_chemical_formula_moiety 'C96 H80 Cu2 N24 O14 P4 Pt2'
_chemical_formula_sum 'C96 H80 Cu2 N24 O14 P4 Pt2'
_chemical_formula_weight 2434.98
_chemical_name_systematic
;
 ?
;
_space_group_IT_number 2
_symmetry_cell_setting triclinic
_symmetry_space_group_name_Hall '-P 1'
_symmetry_space_group_name_H-M 'P -1'
_atom_sites_solution_hydrogens geom
_atom_sites_solution_primary direct
_atom_sites_solution_secondary difmap
_audit_creation_method SHELXL-97
_cell_angle_alpha 83.7110(11)
_cell_angle_beta 71.9750(13)
_cell_angle_gamma 75.2270(10)
_cell_formula_units_Z 1
_cell_length_a 13.4734(3)
_cell_length_b 14.0405(2)
_cell_length_c 15.9240(3)
_cell_measurement_reflns_used 9778
_cell_measurement_temperature 150(2)
_cell_measurement_theta_max 26.94
_cell_measurement_theta_min 2.65
_cell_volume 2768.32(9)
_computing_cell_refinement 'Bruker SMART'
_computing_data_collection 'Bruker SMART'
_computing_data_reduction 'Bruker SAINT'
_computing_structure_refinement 'SHELXL-97 (Sheldrick, 1997)'
_diffrn_ambient_temperature 150(2)
_diffrn_measured_fraction_theta_full 0.998
_diffrn_measured_fraction_theta_max 0.998
_diffrn_measurement_device_type 'CCD area detector'
_diffrn_measurement_method 'phi and omega scans'
_diffrn_radiation_monochromator graphite
_diffrn_radiation_source 'fine-focus sealed tube'
_diffrn_radiation_type MoK\a
_diffrn_radiation_wavelength 0.71069
_diffrn_reflns_av_R_equivalents 0.0374
_diffrn_reflns_av_sigmaI/netI 0.0491
_diffrn_reflns_limit_h_max 16
_diffrn_reflns_limit_h_min -16
_diffrn_reflns_limit_k_max 16
_diffrn_reflns_limit_k_min -16
_diffrn_reflns_limit_l_max 19
_diffrn_reflns_limit_l_min -19
_diffrn_reflns_number 27350
_diffrn_reflns_theta_full 25.35
_diffrn_reflns_theta_max 25.35
_diffrn_reflns_theta_min 2.59
_exptl_absorpt_coefficient_mu 3.023
_exptl_absorpt_correction_T_max 0.7940
_exptl_absorpt_correction_T_min 0.6275
_exptl_absorpt_correction_type multi-scan
_exptl_absorpt_process_details sadabs
_exptl_crystal_colour blue
_exptl_crystal_density_diffrn 1.461
_exptl_crystal_density_method 'not measured'
_exptl_crystal_description prism
_exptl_crystal_F_000 1210
_exptl_crystal_size_max 0.17
_exptl_crystal_size_mid 0.11
_exptl_crystal_size_min 0.08
_platon_squeeze_details
;
;
_refine_diff_density_max 1.337
_refine_diff_density_min -1.214
_refine_diff_density_rms 0.113
_refine_ls_extinction_method none
_refine_ls_goodness_of_fit_ref 1.081
_refine_ls_hydrogen_treatment constr
_refine_ls_matrix_type full
_refine_ls_number_parameters 713
_refine_ls_number_reflns 10109
_refine_ls_number_restraints 0
_refine_ls_restrained_S_all 1.081
_refine_ls_R_factor_all 0.0476
_refine_ls_R_factor_gt 0.0370
_refine_ls_shift/su_max 0.002
_refine_ls_shift/su_mean 0.000
_refine_ls_structure_factor_coef Fsqd
_refine_ls_weighting_details 'calc w=1/[\s^2^(Fo^2^)+(0.0495P)^2^+0.9316P] where P=(Fo^2^+2Fc^2^)/3'
_refine_ls_weighting_scheme calc
_refine_ls_wR_factor_gt 0.0889
_refine_ls_wR_factor_ref 0.0926
_reflns_number_gt 8430
_reflns_number_total 10109
_reflns_threshold_expression >2sigma(I)
_cod_data_source_file ic8014223_si_001_4.cif
_cod_data_source_block comp5
_cod_original_sg_symbol_Hall -P1
_cod_database_code 4306597

loop_
_symmetry_equiv_pos_as_xyz
'x, y, z'
'-x, -y, -z'

loop_
_atom_site_label
_atom_site_type_symbol
_atom_site_fract_x
_atom_site_fract_y
_atom_site_fract_z
_atom_site_U_iso_or_equiv
_atom_site_adp_type
_atom_site_occupancy
_atom_site_symmetry_multiplicity
_atom_site_calc_flag
_atom_site_refinement_flags
_atom_site_disorder_assembly
_atom_site_disorder_group
C1 C 0.3688(4) 0.0807(4) 0.6636(3) 0.0323(12) Uani 1 1 d . . .
C2 C -0.2439(4) 0.3701(4) 0.7964(3) 0.0286(11) Uani 1 1 d . . .
C11 C 0.4444(4) -0.0061(4) 0.6856(3) 0.0343(13) Uani 1 1 d . . .
C12 C 0.5329(5) -0.0504(5) 0.6209(4) 0.059(2) Uani 1 1 d . . .
H12 H 0.5470 -0.0226 0.5625 0.071 Uiso 1 1 calc R . .
C13 C 0.6022(5) -0.1358(5) 0.6401(4) 0.062(2) Uani 1 1 d . . .
H13 H 0.6640 -0.1665 0.5954 0.074 Uiso 1 1 calc R . .
C14 C 0.5796(4) -0.1748(4) 0.7248(4) 0.0433(15) Uani 1 1 d . . .
H14 H 0.6261 -0.2337 0.7383 0.052 Uiso 1 1 calc R . .
C15 C 0.4273(4) -0.0490(4) 0.7698(4) 0.0340(13) Uani 1 1 d . . .
H15 H 0.3665 -0.0187 0.8154 0.041 Uiso 1 1 calc R . .
C21 C -0.3489(4) 0.3723(4) 0.8622(3) 0.0326(12) Uani 1 1 d . . .
C22 C -0.4399(5) 0.4446(4) 0.8574(4) 0.0471(16) Uani 1 1 d . . .
H22 H -0.4351 0.4938 0.8113 0.057 Uiso 1 1 calc R . .
C23 C -0.5351(5) 0.4439(5) 0.9191(5) 0.0563(19) Uani 1 1 d . . .
H23 H -0.5978 0.4924 0.9163 0.068 Uiso 1 1 calc R . .
C24 C 0.5404(5) -0.3730(4) 1.0143(4) 0.0457(16) Uani 1 1 d . . .
H24 H 0.6074 -0.3741 0.9708 0.055 Uiso 1 1 calc R . .
C25 C 0.3613(4) -0.3022(4) 1.0706(3) 0.0363(13) Uani 1 1 d . . .
H25 H 0.3005 -0.2510 1.0681 0.044 Uiso 1 1 calc R . .
C31 C 0.1563(4) 0.4714(3) 0.6856(3) 0.0254(11) Uani 1 1 d . . .
C32 C 0.2000(7) 0.5377(5) 0.7078(5) 0.068(2) Uani 1 1 d . . .
H32 H 0.2098 0.5330 0.7648 0.082 Uiso 1 1 calc R . .
C33 C 0.2305(8) 0.6120(6) 0.6495(6) 0.088(3) Uani 1 1 d . . .
H33 H 0.2599 0.6588 0.6667 0.106 Uiso 1 1 calc R . .
C34 C 0.2188(6) 0.6185(5) 0.5680(5) 0.064(2) Uani 1 1 d . . .
H34 H 0.2434 0.6678 0.5269 0.077 Uiso 1 1 calc R . .
C35 C 0.1725(8) 0.5554(6) 0.5444(5) 0.087(3) Uani 1 1 d . . .
H35 H 0.1621 0.5616 0.4875 0.104 Uiso 1 1 calc R . .
C36 C 0.1397(7) 0.4804(5) 0.6042(4) 0.063(2) Uani 1 1 d . . .
H36 H 0.1062 0.4361 0.5884 0.076 Uiso 1 1 calc R . .
C41 C -0.0948(4) 0.1378(4) 0.6442(3) 0.0285(11) Uani 1 1 d . . .
C42A C -0.1295(7) 0.0557(7) 0.6919(7) 0.043(2) Uani 0.699(8) 1 d P A 1
H42A H -0.0760 0.0012 0.7029 0.052 Uiso 0.699(8) 1 calc PR A 1
C43A C -0.2320(9) 0.0484(9) 0.7230(8) 0.053(3) Uani 0.699(8) 1 d P A 1
H43A H -0.2497 -0.0088 0.7559 0.063 Uiso 0.699(8) 1 calc PR A 1
C44 C -0.3073(5) 0.1220(5) 0.7071(5) 0.0561(18) Uani 1 1 d . . .
H44 H -0.3792 0.1147 0.7267 0.067 Uiso 1 1 calc R A 1
C45A C -0.2876(7) 0.2122(7) 0.6622(6) 0.046(2) Uani 0.699(8) 1 d P A 1
H45A H -0.3442 0.2656 0.6549 0.055 Uiso 0.699(8) 1 calc PR A 1
C46A C -0.1809(7) 0.2169(6) 0.6300(5) 0.037(2) Uani 0.699(8) 1 d P A 1
H46A H -0.1639 0.2744 0.5975 0.044 Uiso 0.699(8) 1 calc PR A 1
C51 C 0.0011(4) 0.4401(4) 0.8504(4) 0.0338(13) Uani 1 1 d . . .
C52 C -0.0372(9) 0.5376(8) 0.8458(8) 0.162(7) Uani 1 1 d . . .
H52 H -0.0056 0.5745 0.7955 0.195 Uiso 1 1 calc R . .
C53 C -0.1224(11) 0.5861(10) 0.9133(10) 0.219(10) Uani 1 1 d . . .
H53 H -0.1437 0.6558 0.9082 0.263 Uiso 1 1 calc R . .
C54 C -0.1733(8) 0.5440(9) 0.9805(7) 0.100(4) Uani 1 1 d . . .
H54 H -0.2373 0.5782 1.0210 0.120 Uiso 1 1 calc R . .
C55 C -0.1315(7) 0.4484(12) 0.9914(6) 0.123(5) Uani 1 1 d . . .
H55 H -0.1599 0.4151 1.0454 0.148 Uiso 1 1 calc R . .
C56 C -0.0464(7) 0.3956(9) 0.9251(5) 0.114(4) Uani 1 1 d . . .
H56 H -0.0221 0.3265 0.9335 0.136 Uiso 1 1 calc R . .
C61 C 0.0638(4) 0.1993(4) 0.4947(3) 0.0325(12) Uani 1 1 d . . .
C62 C 0.0323(10) 0.1607(6) 0.4353(5) 0.117(5) Uani 1 1 d . A .
H62 H -0.0030 0.1081 0.4533 0.141 Uiso 1 1 calc R . .
C63 C 0.0510(11) 0.1970(7) 0.3494(5) 0.132(5) Uani 1 1 d . . .
H63 H 0.0272 0.1697 0.3092 0.158 Uiso 1 1 calc R A .
C64 C 0.1028(7) 0.2711(5) 0.3210(4) 0.064(2) Uani 1 1 d . A .
H64 H 0.1217 0.2914 0.2604 0.077 Uiso 1 1 calc R . .
C65 C 0.1267(5) 0.3146(4) 0.3800(4) 0.0438(15) Uani 1 1 d . . .
H65 H 0.1574 0.3701 0.3625 0.053 Uiso 1 1 calc R A .
C66 C 0.1067(5) 0.2790(4) 0.4670(3) 0.0374(13) Uani 1 1 d . A .
H66 H 0.1237 0.3113 0.5084 0.045 Uiso 1 1 calc R . .
C71 C 0.2231(4) 0.3169(4) 0.8085(4) 0.0316(12) Uani 1 1 d . . .
C72 C 0.2058(6) 0.2536(6) 0.8810(4) 0.063(2) Uani 1 1 d . . .
H72 H 0.1345 0.2491 0.9121 0.076 Uiso 1 1 calc R . .
C73 C 0.2898(7) 0.1962(6) 0.9097(5) 0.076(2) Uani 1 1 d . . .
H73 H 0.2764 0.1501 0.9577 0.091 Uiso 1 1 calc R . .
C74 C 0.3881(7) 0.2059(5) 0.8703(6) 0.070(2) Uani 1 1 d . . .
H74 H 0.4453 0.1699 0.8923 0.084 Uiso 1 1 calc R . .
C75 C 0.4083(6) 0.2672(6) 0.7980(7) 0.094(3) Uani 1 1 d . . .
H75 H 0.4801 0.2715 0.7683 0.113 Uiso 1 1 calc R . .
C76 C 0.3240(5) 0.3244(5) 0.7664(6) 0.072(2) Uani 1 1 d . . .
H76 H 0.3384 0.3676 0.7162 0.086 Uiso 1 1 calc R . .
C81 C 0.1321(4) 0.0311(3) 0.6044(3) 0.0283(11) Uani 1 1 d . . .
C82A C 0.1309(7) -0.0161(7) 0.6860(7) 0.040(2) Uani 0.699(8) 1 d P A 1
H82A H 0.0806 0.0116 0.7388 0.048 Uiso 0.699(8) 1 calc PR A 1
C83A C 0.2058(9) -0.1059(7) 0.6885(8) 0.050(3) Uani 0.699(8) 1 d P A 1
H83A H 0.2038 -0.1410 0.7433 0.060 Uiso 0.699(8) 1 calc PR A 1
C84 C 0.2827(5) -0.1438(4) 0.6120(5) 0.0475(16) Uani 1 1 d . . .
H84 H 0.3376 -0.2014 0.6135 0.057 Uiso 1 1 calc R A 1
C85A C 0.2757(8) -0.0929(7) 0.5314(7) 0.049(3) Uani 0.699(8) 1 d P A 1
H85A H 0.3240 -0.1199 0.4776 0.058 Uiso 0.699(8) 1 calc PR A 1
C86A C 0.2026(7) -0.0068(6) 0.5282(6) 0.037(2) Uani 0.699(8) 1 d P A 1
H86A H 0.2010 0.0263 0.4732 0.044 Uiso 0.699(8) 1 calc PR A 1
N1 N 0.2669(3) 0.1118(3) 0.7112(3) 0.0256(9) Uani 1 1 d . . .
N2 N -0.1544(3) 0.3050(3) 0.7980(2) 0.0235(9) Uani 1 1 d . . .
N10 N 0.6510(5) -0.1397(4) 0.8999(3) 0.0474(13) Uani 1 1 d . . .
N11 N 0.2284(3) 0.1871(3) 0.6621(3) 0.0245(9) Uani 1 1 d . A .
N12 N 0.3006(4) 0.2012(4) 0.5879(3) 0.0472(13) Uani 1 1 d . . .
N13 N 0.3912(4) 0.1330(4) 0.5872(4) 0.0591(17) Uani 1 1 d . . .
N14 N 0.4930(3) -0.1315(3) 0.7896(3) 0.0339(11) Uani 1 1 d . . .
N20 N 0.3604(5) -0.2992(4) 0.8405(3) 0.0516(14) Uani 1 1 d . . .
N21 N -0.0813(3) 0.3310(3) 0.7273(2) 0.0235(9) Uani 1 1 d . A .
N22 N -0.1250(4) 0.4092(4) 0.6858(4) 0.0574(16) Uani 1 1 d . . .
N23 N -0.2285(4) 0.4347(4) 0.7287(4) 0.0670(19) Uani 1 1 d . . .
N24 N 0.4549(4) -0.3022(3) 1.0082(3) 0.0365(11) Uani 1 1 d . . .
O10 O 0.3585(4) -0.0804(3) 0.9892(3) 0.0666(14) Uani 1 1 d . . .
O11 O 0.6194(3) -0.2180(3) 0.9009(3) 0.0468(10) Uani 1 1 d . . .
O12 O 0.5850(5) -0.0629(4) 0.9243(3) 0.0813(17) Uani 1 1 d . . .
O13 O 0.7499(4) -0.1473(4) 0.8757(3) 0.0775(16) Uani 1 1 d . . .
O21 O 0.3292(3) -0.2244(3) 0.8912(3) 0.0449(10) Uani 1 1 d . . .
O22 O 0.4565(4) -0.3387(3) 0.8158(3) 0.0622(13) Uani 1 1 d . . .
O23 O 0.2915(5) -0.3270(4) 0.8205(4) 0.0837(17) Uani 1 1 d . . .
P1 P 0.11295(10) 0.37561(9) 0.76334(8) 0.0221(3) Uani 1 1 d . A .
P2 P 0.04168(11) 0.15279(9) 0.60821(8) 0.0251(3) Uani 1 1 d . A .
Cu1 Cu 0.46460(5) -0.20134(5) 0.90813(4) 0.03779(17) Uani 1 1 d . . .
Pt1 Pt 0.073812(15) 0.260274(13) 0.692981(12) 0.02038(7) Uani 1 1 d . . .
C42B C -0.1251(12) 0.1009(14) 0.7271(11) 0.022(4) Uani 0.301(8) 1 d P A 2
H42B H -0.0793 0.0844 0.7640 0.026 Uiso 0.301(8) 1 calc PR A 2
C46B C -0.1493(14) 0.1552(12) 0.5824(12) 0.032(5) Uani 0.301(8) 1 d P A 2
H46B H -0.1189 0.1732 0.5224 0.038 Uiso 0.301(8) 1 calc PR A 2
C45B C -0.2541(14) 0.1437(15) 0.6168(13) 0.038(5) Uani 0.301(8) 1 d P A 2
H45B H -0.2946 0.1510 0.5761 0.046 Uiso 0.301(8) 1 calc PR A 2
C86B C 0.2473(14) 0.0111(11) 0.5502(10) 0.019(4) Uani 0.301(8) 1 d P A 2
H86B H 0.2713 0.0604 0.5087 0.023 Uiso 0.301(8) 1 calc PR A 2
C85B C 0.3191(13) -0.0744(13) 0.5576(12) 0.025(4) Uani 0.301(8) 1 d P A 2
H85B H 0.3928 -0.0838 0.5249 0.030 Uiso 0.301(8) 1 calc PR A 2
C43B C -0.2289(17) 0.0892(16) 0.7537(16) 0.036(5) Uani 0.301(8) 1 d P A 2
H43B H -0.2507 0.0557 0.8090 0.043 Uiso 0.301(8) 1 calc PR A 2
C82B C 0.1077(16) -0.0510(14) 0.6553(14) 0.035(5) Uani 0.301(8) 1 d P A 2
H82B H 0.0347 -0.0480 0.6874 0.042 Uiso 0.301(8) 1 calc PR A 2
C83B C 0.1851(18) -0.1399(16) 0.6625(14) 0.034(5) Uani 0.301(8) 1 d P A 2
H83B H 0.1666 -0.1929 0.7017 0.041 Uiso 0.301(8) 1 calc PR A 2
H10A H 0.2916 -0.0539 0.9945 0.051 Uiso 1 1 d . . .
H10B H 0.3703 -0.0635 1.0349 0.051 Uiso 1 1 d . . .

loop_
_atom_site_aniso_label
_atom_site_aniso_U_11
_atom_site_aniso_U_22
_atom_site_aniso_U_33
_atom_site_aniso_U_23
_atom_site_aniso_U_13
_atom_site_aniso_U_12
C1 0.029(3) 0.029(3) 0.030(3) 0.007(2) -0.002(2) -0.002(2)
C2 0.023(3) 0.033(3) 0.026(3) 0.005(2) -0.008(2) -0.003(2)
C11 0.025(3) 0.035(3) 0.031(3) 0.008(2) 0.002(2) -0.002(2)
C12 0.041(4) 0.071(5) 0.035(4) 0.022(3) 0.001(3) 0.016(3)
C13 0.033(3) 0.084(5) 0.030(3) 0.006(3) 0.011(3) 0.024(3)
C14 0.034(3) 0.047(4) 0.031(3) 0.002(3) -0.001(3) 0.010(3)
C15 0.028(3) 0.029(3) 0.032(3) -0.001(2) 0.002(2) 0.002(2)
C21 0.031(3) 0.034(3) 0.030(3) 0.005(2) -0.007(2) -0.009(2)
C22 0.032(3) 0.036(3) 0.063(4) 0.017(3) -0.012(3) 0.000(3)
C23 0.029(3) 0.036(3) 0.082(5) 0.021(3) -0.005(3) 0.006(3)
C24 0.025(3) 0.041(3) 0.054(4) 0.003(3) 0.003(3) 0.002(3)
C25 0.030(3) 0.040(3) 0.029(3) 0.002(2) -0.005(2) 0.004(2)
C31 0.026(3) 0.018(2) 0.031(3) 0.003(2) -0.010(2) -0.002(2)
C32 0.130(7) 0.045(4) 0.068(5) 0.028(3) -0.070(5) -0.047(4)
C33 0.141(8) 0.059(5) 0.115(7) 0.047(5) -0.092(7) -0.067(5)
C34 0.080(5) 0.045(4) 0.074(5) 0.030(4) -0.025(4) -0.037(4)
C35 0.172(10) 0.062(5) 0.034(4) 0.018(3) -0.026(5) -0.056(6)
C36 0.134(7) 0.043(4) 0.030(3) 0.008(3) -0.026(4) -0.051(4)
C41 0.036(3) 0.024(3) 0.025(3) -0.003(2) -0.005(2) -0.010(2)
C42A 0.043(5) 0.025(5) 0.054(6) 0.003(4) -0.001(5) -0.010(4)
C43A 0.048(6) 0.042(7) 0.070(8) 0.010(6) -0.012(6) -0.025(6)
C44 0.044(4) 0.069(5) 0.061(5) -0.002(4) -0.008(3) -0.032(4)
C45A 0.042(5) 0.046(6) 0.055(6) -0.002(5) -0.020(5) -0.013(4)
C46A 0.051(5) 0.034(5) 0.031(5) 0.007(4) -0.018(4) -0.016(4)
C51 0.026(3) 0.045(3) 0.031(3) -0.009(2) -0.004(2) -0.013(3)
C52 0.135(10) 0.093(8) 0.126(9) 0.016(7) 0.083(8) 0.047(7)
C53 0.153(13) 0.118(10) 0.219(16) -0.008(10) 0.132(12) 0.032(9)
C54 0.063(6) 0.140(9) 0.094(8) -0.079(7) 0.024(5) -0.045(6)
C55 0.051(5) 0.259(16) 0.033(5) 0.008(7) 0.004(4) -0.013(8)
C56 0.064(6) 0.162(10) 0.054(5) 0.037(6) 0.023(4) 0.013(6)
C61 0.044(3) 0.030(3) 0.027(3) 0.006(2) -0.013(2) -0.014(2)
C62 0.270(15) 0.078(6) 0.054(5) 0.021(4) -0.069(7) -0.111(8)
C63 0.307(17) 0.096(7) 0.047(5) 0.018(5) -0.084(8) -0.111(9)
C64 0.122(7) 0.044(4) 0.025(3) 0.005(3) -0.028(4) -0.010(4)
C65 0.052(4) 0.040(3) 0.034(3) 0.012(3) -0.010(3) -0.010(3)
C66 0.049(3) 0.038(3) 0.025(3) 0.003(2) -0.010(3) -0.012(3)
C71 0.034(3) 0.029(3) 0.036(3) -0.002(2) -0.020(3) -0.002(2)
C72 0.061(4) 0.087(5) 0.031(4) 0.009(3) -0.022(3) 0.008(4)
C73 0.084(6) 0.093(6) 0.045(4) 0.007(4) -0.038(4) 0.007(5)
C74 0.082(6) 0.047(4) 0.100(7) -0.001(4) -0.067(5) -0.001(4)
C75 0.043(4) 0.071(6) 0.179(11) 0.029(6) -0.052(6) -0.019(4)
C76 0.041(4) 0.048(4) 0.131(7) 0.036(4) -0.045(5) -0.015(3)
C81 0.034(3) 0.019(2) 0.035(3) 0.003(2) -0.011(2) -0.011(2)
C82A 0.040(5) 0.026(5) 0.047(6) 0.006(4) -0.004(4) -0.009(4)
C83A 0.056(7) 0.029(6) 0.061(8) 0.015(5) -0.014(6) -0.011(5)
C84 0.037(3) 0.028(3) 0.068(5) 0.001(3) -0.007(3) -0.001(3)
C85A 0.033(5) 0.037(5) 0.066(7) -0.016(5) 0.006(5) -0.012(4)
C86A 0.040(5) 0.030(5) 0.038(5) -0.009(4) -0.011(4) -0.003(4)
N1 0.024(2) 0.028(2) 0.020(2) 0.0026(17) -0.0050(18) -0.0015(18)
N2 0.025(2) 0.026(2) 0.017(2) 0.0012(16) -0.0065(17) -0.0041(18)
N10 0.067(4) 0.054(3) 0.023(3) 0.011(2) -0.010(3) -0.027(3)
N11 0.029(2) 0.024(2) 0.018(2) 0.0030(17) -0.0035(18) -0.0087(18)
N12 0.040(3) 0.043(3) 0.036(3) 0.016(2) 0.007(2) 0.000(2)
N13 0.034(3) 0.052(3) 0.054(3) 0.028(3) 0.015(2) 0.009(2)
N14 0.030(2) 0.032(2) 0.026(2) 0.0041(19) 0.0009(19) 0.003(2)
N20 0.069(4) 0.047(3) 0.039(3) 0.013(3) -0.020(3) -0.015(3)
N21 0.028(2) 0.019(2) 0.021(2) 0.0018(16) -0.0051(18) -0.0050(17)
N22 0.027(3) 0.070(4) 0.056(3) 0.045(3) -0.006(2) -0.004(3)
N23 0.027(3) 0.073(4) 0.073(4) 0.053(3) -0.003(3) 0.001(3)
N24 0.031(3) 0.040(3) 0.028(2) 0.004(2) 0.000(2) -0.002(2)
O10 0.083(4) 0.051(3) 0.039(3) -0.012(2) 0.006(2) 0.005(3)
O11 0.051(3) 0.044(2) 0.045(3) 0.0073(19) -0.018(2) -0.007(2)
O12 0.111(5) 0.057(3) 0.063(3) -0.016(3) -0.011(3) -0.010(3)
O13 0.072(4) 0.112(5) 0.054(3) 0.016(3) -0.008(3) -0.051(3)
O21 0.041(2) 0.044(2) 0.041(2) 0.0030(19) -0.0071(19) -0.0025(19)
O22 0.076(4) 0.040(3) 0.049(3) 0.006(2) -0.010(3) 0.010(2)
O23 0.116(5) 0.093(4) 0.068(4) 0.012(3) -0.041(4) -0.058(4)
P1 0.0228(6) 0.0225(6) 0.0199(6) -0.0009(5) -0.0054(5) -0.0042(5)
P2 0.0331(7) 0.0202(6) 0.0227(7) 0.0015(5) -0.0077(6) -0.0091(6)
Cu1 0.0342(4) 0.0413(4) 0.0241(3) 0.0043(3) 0.0017(3) 0.0006(3)
Pt1 0.02472(11) 0.01821(10) 0.01729(10) 0.00307(6) -0.00589(7) -0.00527(7)
C42B 0.008(7) 0.034(10) 0.021(9) 0.000(8) -0.004(6) -0.002(7)
C46B 0.038(10) 0.018(9) 0.038(11) -0.012(8) -0.019(8) 0.011(7)
C45B 0.022(9) 0.056(13) 0.048(12) 0.003(10) -0.030(9) -0.007(9)
C86B 0.027(9) 0.013(8) 0.020(9) -0.013(6) -0.013(7) 0.003(7)
C85B 0.005(8) 0.031(10) 0.032(10) 0.001(8) 0.005(7) -0.004(7)
C43B 0.030(11) 0.031(12) 0.042(13) 0.016(10) 0.002(10) -0.019(10)
C82B 0.023(10) 0.021(10) 0.051(13) -0.001(9) 0.002(9) -0.002(8)
C83B 0.042(13) 0.020(11) 0.037(12) 0.000(9) -0.016(10) 0.003(9)

loop_
_atom_type_symbol
_atom_type_description
_atom_type_scat_dispersion_real
_atom_type_scat_dispersion_imag
_atom_type_scat_source
C C 0.0033 0.0016 'International Tables Vol C Tables 4.2.6.8 and 6.1.1.4'
N N 0.0061 0.0033 'International Tables Vol C Tables 4.2.6.8 and 6.1.1.4'
O O 0.0106 0.0060 'International Tables Vol C Tables 4.2.6.8 and 6.1.1.4'
P P 0.1023 0.0942 'International Tables Vol C Tables 4.2.6.8 and 6.1.1.4'
Cu Cu 0.3201 1.2651 'International Tables Vol C Tables 4.2.6.8 and 6.1.1.4'
Pt Pt -1.7033 8.3905 'International Tables Vol C Tables 4.2.6.8 and 6.1.1.4'
H H 0.0000 0.0000 'International Tables Vol C Tables 4.2.6.8 and 6.1.1.4'

loop_
_geom_angle_atom_site_label_1
_geom_angle_atom_site_label_2
_geom_angle_atom_site_label_3
_geom_angle
_geom_angle_site_symmetry_1
_geom_angle_site_symmetry_3
_geom_angle_publ_flag
N1 C1 N13 111.3(5) . . ?
N1 C1 C11 125.1(5) . . ?
N13 C1 C11 123.3(5) . . ?
N2 C2 N23 112.2(5) . . ?
N2 C2 C21 124.3(4) . . ?
N23 C2 C21 123.5(5) . . ?
C12 C11 C15 117.7(5) . . ?
C12 C11 C1 119.9(5) . . ?
C15 C11 C1 122.2(5) . . ?
C11 C12 C13 120.5(5) . . ?
C11 C12 H12 119.8 . . ?
C13 C12 H12 119.8 . . ?
C14 C13 C12 118.6(5) . . ?
C14 C13 H13 120.7 . . ?
C12 C13 H13 120.7 . . ?
N14 C14 C13 121.7(5) . . ?
N14 C14 H14 119.2 . . ?
C13 C14 H14 119.2 . . ?
N14 C15 C11 122.8(5) . . ?
N14 C15 H15 118.6 . . ?
C11 C15 H15 118.6 . . ?
C25 C21 C22 117.6(5) 2_557 . ?
C25 C21 C2 121.2(5) 2_557 . ?
C22 C21 C2 121.2(5) . . ?
C23 C22 C21 119.3(5) . . ?
C23 C22 H22 120.3 . . ?
C21 C22 H22 120.3 . . ?
C22 C23 C24 119.6(5) . 2_557 ?
C22 C23 H23 120.2 . . ?
C24 C23 H23 120.2 2_557 . ?
N24 C24 C23 122.5(5) . 2_557 ?
N24 C24 H24 118.8 . . ?
C23 C24 H24 118.8 2_557 . ?
N24 C25 C21 123.3(5) . 2_557 ?
N24 C25 H25 118.3 . . ?
C21 C25 H25 118.3 2_557 . ?
C32 C31 C36 119.0(5) . . ?
C32 C31 P1 121.2(4) . . ?
C36 C31 P1 119.8(4) . . ?
C31 C32 C33 121.2(6) . . ?
C31 C32 H32 119.4 . . ?
C33 C32 H32 119.4 . . ?
C34 C33 C32 120.0(7) . . ?
C34 C33 H33 120.0 . . ?
C32 C33 H33 120.0 . . ?
C33 C34 C35 120.5(6) . . ?
C33 C34 H34 119.8 . . ?
C35 C34 H34 119.8 . . ?
C34 C35 C36 119.6(7) . . ?
C34 C35 H35 120.2 . . ?
C36 C35 H35 120.2 . . ?
C31 C36 C35 119.7(6) . . ?
C31 C36 H36 120.2 . . ?
C35 C36 H36 120.2 . . ?
C42B C41 C46B 128.3(12) . . ?
C42B C41 C42A 38.8(8) . . ?
C46B C41 C42A 101.5(10) . . ?
C42B C41 C46A 109.1(8) . . ?
C46B C41 C46A 47.1(7) . . ?
C42A C41 C46A 113.8(6) . . ?
C42B C41 P2 114.2(8) . . ?
C46B C41 P2 117.1(9) . . ?
C42A C41 P2 126.0(5) . . ?
C46A C41 P2 120.1(5) . . ?
C43A C42A C41 125.3(9) . . ?
C43A C42A H42A 117.4 . . ?
C41 C42A H42A 117.4 . . ?
C44 C43A C42A 118.6(10) . . ?
C44 C43A H43A 120.7 . . ?
C42A C43A H43A 120.7 . . ?
C43A C44 C43B 34.0(8) . . ?
C43A C44 C45A 124.0(8) . . ?
C43B C44 C45A 105.8(10) . . ?
C43A C44 C45B 98.8(10) . . ?
C43B C44 C45B 108.9(11) . . ?
C45A C44 C45B 48.5(9) . . ?
C43A C44 H44 118.0 . . ?
C43B C44 H44 126.3 . . ?
C45A C44 H44 118.0 . . ?
C45B C44 H44 122.9 . . ?
C46A C45A C44 115.9(8) . . ?
C46A C45A H45A 122.1 . . ?
C44 C45A H45A 122.1 . . ?
C45A C46A C41 122.4(7) . . ?
C45A C46A H46A 118.8 . . ?
C41 C46A H46A 118.8 . . ?
C52 C51 C56 114.7(7) . . ?
C52 C51 P1 122.0(5) . . ?
C56 C51 P1 123.3(6) . . ?
C51 C52 C53 121.3(10) . . ?
C51 C52 H52 119.4 . . ?
C53 C52 H52 119.4 . . ?
C54 C53 C52 124.6(12) . . ?
C54 C53 H53 117.7 . . ?
C52 C53 H53 117.7 . . ?
C53 C54 C55 115.6(10) . . ?
C53 C54 H54 122.2 . . ?
C55 C54 H54 122.2 . . ?
C54 C55 C56 121.5(10) . . ?
C54 C55 H55 119.2 . . ?
C56 C55 H55 119.2 . . ?
C51 C56 C55 121.6(10) . . ?
C51 C56 H56 119.2 . . ?
C55 C56 H56 119.2 . . ?
C62 C61 C66 117.0(5) . . ?
C62 C61 P2 122.0(5) . . ?
C66 C61 P2 120.8(4) . . ?
C61 C62 C63 120.7(8) . . ?
C61 C62 H62 119.6 . . ?
C63 C62 H62 119.6 . . ?
C64 C63 C62 121.2(7) . . ?
C64 C63 H63 119.4 . . ?
C62 C63 H63 119.4 . . ?
C65 C64 C63 118.5(6) . . ?
C65 C64 H64 120.7 . . ?
C63 C64 H64 120.7 . . ?
C64 C65 C66 120.2(6) . . ?
C64 C65 H65 119.9 . . ?
C66 C65 H65 119.9 . . ?
C61 C66 C65 121.9(5) . . ?
C61 C66 H66 119.1 . . ?
C65 C66 H66 119.1 . . ?
C76 C71 C72 118.6(6) . . ?
C76 C71 P1 121.3(5) . . ?
C72 C71 P1 119.6(5) . . ?
C71 C72 C73 121.6(7) . . ?
C71 C72 H72 119.2 . . ?
C73 C72 H72 119.2 . . ?
C74 C73 C72 119.7(8) . . ?
C74 C73 H73 120.2 . . ?
C72 C73 H73 120.2 . . ?
C73 C74 C75 120.2(7) . . ?
C73 C74 H74 119.9 . . ?
C75 C74 H74 119.9 . . ?
C74 C75 C76 120.8(8) . . ?
C74 C75 H75 119.6 . . ?
C76 C75 H75 119.6 . . ?
C71 C76 C75 118.9(7) . . ?
C71 C76 H76 120.5 . . ?
C75 C76 H76 120.5 . . ?
C86A C81 C82B 103.8(9) . . ?
C86A C81 C82A 122.0(7) . . ?
C82B C81 C82A 37.7(9) . . ?
C86A C81 C86B 35.6(6) . . ?
C82B C81 C86B 111.5(10) . . ?
C82A C81 C86B 106.0(8) . . ?
C86A C81 P2 122.3(5) . . ?
C82B C81 P2 125.7(8) . . ?
C82A C81 P2 115.4(5) . . ?
C86B C81 P2 122.6(7) . . ?
C81 C82A C83A 118.4(9) . . ?
C81 C82A H82A 120.8 . . ?
C83A C82A H82A 120.8 . . ?
C84 C83A C82A 120.8(9) . . ?
C84 C83A H83A 119.6 . . ?
C82A C83A H83A 119.6 . . ?
C83B C84 C85B 127.8(13) . . ?
C83B C84 C83A 35.0(9) . . ?
C85B C84 C83A 112.3(9) . . ?
C83B C84 C85A 107.5(11) . . ?
C85B C84 C85A 38.9(8) . . ?
C83A C84 C85A 117.0(7) . . ?
C83B C84 H84 119.7 . . ?
C85B C84 H84 112.5 . . ?
C83A C84 H84 121.5 . . ?
C85A C84 H84 121.5 . . ?
C86A C85A C84 122.5(8) . . ?
C86A C85A H85A 118.8 . . ?
C84 C85A H85A 118.8 . . ?
C81 C86A C85A 119.1(8) . . ?
C81 C86A H86A 120.4 . . ?
C85A C86A H86A 120.4 . . ?
C1 N1 N11 103.4(4) . . ?
C2 N2 N21 103.5(4) . . ?
O12 N10 O13 123.6(6) . . ?
O12 N10 O11 119.6(6) . . ?
O13 N10 O11 116.8(6) . . ?
N12 N11 N1 112.3(4) . . ?
N12 N11 Pt1 124.0(3) . . ?
N1 N11 Pt1 123.4(3) . . ?
N11 N12 N13 106.8(4) . . ?
C1 N13 N12 106.1(4) . . ?
C15 N14 C14 118.8(5) . . ?
C15 N14 Cu1 123.8(3) . . ?
C14 N14 Cu1 117.3(4) . . ?
O22 N20 O23 123.7(6) . . ?
O22 N20 O21 118.4(6) . . ?
O23 N20 O21 117.9(6) . . ?
N22 N21 N2 110.9(4) . . ?
N22 N21 Pt1 125.9(3) . . ?
N2 N21 Pt1 123.2(3) . . ?
N21 N22 N23 107.9(4) . . ?
N22 N23 C2 105.5(4) . . ?
C24 N24 C25 117.6(5) . . ?
C24 N24 Cu1 121.5(4) . . ?
C25 N24 Cu1 120.9(4) . . ?
Cu1 O10 H10A 129.0 . . ?
Cu1 O10 H10B 122.7 . . ?
H10A O10 H10B 105.5 . . ?
N10 O11 Cu1 116.8(4) . . ?
N20 O21 Cu1 106.0(4) . . ?
C31 P1 C51 105.0(2) . . ?
C31 P1 C71 107.1(2) . . ?
C51 P1 C71 109.1(3) . . ?
C31 P1 Pt1 110.51(17) . . ?
C51 P1 Pt1 115.16(17) . . ?
C71 P1 Pt1 109.64(17) . . ?
C41 P2 C61 105.5(2) . . ?
C41 P2 C81 108.3(2) . . ?
C61 P2 C81 106.2(2) . . ?
C41 P2 Pt1 113.78(16) . . ?
C61 P2 Pt1 110.18(17) . . ?
C81 P2 Pt1 112.31(17) . . ?
N14 Cu1 O11 88.73(17) . . ?
N14 Cu1 N24 165.21(18) . . ?
O11 Cu1 N24 87.98(17) . . ?
N14 Cu1 O21 88.92(18) . . ?
O11 Cu1 O21 161.14(17) . . ?
N24 Cu1 O21 89.54(18) . . ?
N14 Cu1 O10 99.75(17) . . ?
O11 Cu1 O10 113.2(2) . . ?
N24 Cu1 O10 94.80(18) . . ?
O21 Cu1 O10 85.67(19) . . ?
N21 Pt1 N11 178.28(16) . . ?
N21 Pt1 P1 90.34(11) . . ?
N11 Pt1 P1 89.58(12) . . ?
N21 Pt1 P2 90.91(12) . . ?
N11 Pt1 P2 89.35(12) . . ?
P1 Pt1 P2 173.96(4) . . ?
C41 C42B C43B 113.7(15) . . ?
C41 C42B H42B 123.1 . . ?
C43B C42B H42B 123.1 . . ?
C41 C46B C45B 112.8(16) . . ?
C41 C46B H46B 123.6 . . ?
C45B C46B H46B 123.6 . . ?
C46B C45B C44 126.7(15) . . ?
C46B C45B H45B 116.6 . . ?
C44 C45B H45B 116.6 . . ?
C85B C86B C81 122.9(15) . . ?
C85B C86B H86B 118.6 . . ?
C81 C86B H86B 118.6 . . ?
C84 C85B C86B 117.4(14) . . ?
C84 C85B H85B 121.3 . . ?
C86B C85B H85B 121.3 . . ?
C42B C43B C44 127.0(17) . . ?
C42B C43B H43B 116.5 . . ?
C44 C43B H43B 116.5 . . ?
C81 C82B C83B 124.2(17) . . ?
C81 C82B H82B 117.9 . . ?
C83B C82B H82B 117.9 . . ?
C84 C83B C82B 115.9(19) . . ?
C84 C83B H83B 122.1 . . ?
C82B C83B H83B 122.1 . . ?

loop_
_geom_bond_atom_site_label_1
_geom_bond_atom_site_label_2
_geom_bond_distance
_geom_bond_site_symmetry_2
_geom_bond_publ_flag
C1 N1 1.332(6) . ?
C1 N13 1.342(7) . ?
C1 C11 1.463(7) . ?
C2 N2 1.320(6) . ?
C2 N23 1.331(7) . ?
C2 C21 1.473(7) . ?
C11 C12 1.368(8) . ?
C11 C15 1.385(7) . ?
C12 C13 1.388(8) . ?
C12 H12 0.9500 . ?
C13 C14 1.373(8) . ?
C13 H13 0.9500 . ?
C14 N14 1.351(6) . ?
C14 H14 0.9500 . ?
C15 N14 1.340(6) . ?
C15 H15 0.9500 . ?
C21 C25 1.373(7) 2_557 ?
C21 C22 1.394(7) . ?
C22 C23 1.355(8) . ?
C22 H22 0.9500 . ?
C23 C24 1.372(8) 2_557 ?
C23 H23 0.9500 . ?
C24 N24 1.336(7) . ?
C24 C23 1.372(8) 2_557 ?
C24 H24 0.9500 . ?
C25 N24 1.343(7) . ?
C25 C21 1.373(7) 2_557 ?
C25 H25 0.9500 . ?
C31 C32 1.348(8) . ?
C31 C36 1.369(8) . ?
C31 P1 1.808(5) . ?
C32 C33 1.376(9) . ?
C32 H32 0.9500 . ?
C33 C34 1.344(10) . ?
C33 H33 0.9500 . ?
C34 C35 1.348(10) . ?
C34 H34 0.9500 . ?
C35 C36 1.403(9) . ?
C35 H35 0.9500 . ?
C36 H36 0.9500 . ?
C41 C42B 1.344(17) . ?
C41 C46B 1.368(18) . ?
C41 C42A 1.410(10) . ?
C41 C46A 1.443(10) . ?
C41 P2 1.809(5) . ?
C42A C43A 1.342(14) . ?
C42A H42A 0.9500 . ?
C43A C44 1.315(13) . ?
C43A H43A 0.9500 . ?
C44 C43B 1.43(3) . ?
C44 C45A 1.429(11) . ?
C44 C45B 1.43(2) . ?
C44 H44 0.9500 . ?
C45A C46A 1.385(12) . ?
C45A H45A 0.9500 . ?
C46A H46A 0.9500 . ?
C51 C52 1.336(11) . ?
C51 C56 1.338(10) . ?
C51 P1 1.816(5) . ?
C52 C53 1.392(12) . ?
C52 H52 0.9500 . ?
C53 C54 1.256(15) . ?
C53 H53 0.9500 . ?
C54 C55 1.332(15) . ?
C54 H54 0.9500 . ?
C55 C56 1.402(12) . ?
C55 H55 0.9500 . ?
C56 H56 0.9500 . ?
C61 C62 1.358(9) . ?
C61 C66 1.358(7) . ?
C61 P2 1.815(5) . ?
C62 C63 1.377(10) . ?
C62 H62 0.9500 . ?
C63 C64 1.360(11) . ?
C63 H63 0.9500 . ?
C64 C65 1.331(9) . ?
C64 H64 0.9500 . ?
C65 C66 1.389(7) . ?
C65 H65 0.9500 . ?
C66 H66 0.9500 . ?
C71 C76 1.343(9) . ?
C71 C72 1.376(8) . ?
C71 P1 1.818(5) . ?
C72 C73 1.382(9) . ?
C72 H72 0.9500 . ?
C73 C74 1.314(11) . ?
C73 H73 0.9500 . ?
C74 C75 1.359(12) . ?
C74 H74 0.9500 . ?
C75 C76 1.409(10) . ?
C75 H75 0.9500 . ?
C76 H76 0.9500 . ?
C81 C86A 1.352(9) . ?
C81 C82B 1.39(2) . ?
C81 C82A 1.390(10) . ?
C81 C86B 1.495(18) . ?
C81 P2 1.823(5) . ?
C82A C83A 1.405(13) . ?
C82A H82A 0.9500 . ?
C83A C84 1.386(13) . ?
C83A H83A 0.9500 . ?
C84 C83B 1.30(2) . ?
C84 C85B 1.318(18) . ?
C84 C85A 1.416(13) . ?
C84 H84 0.9500 . ?
C85A C86A 1.358(12) . ?
C85A H85A 0.9500 . ?
C86A H86A 0.9500 . ?
N1 N11 1.338(5) . ?
N2 N21 1.333(5) . ?
N10 O12 1.223(7) . ?
N10 O13 1.247(7) . ?
N10 O11 1.273(6) . ?
N11 N12 1.310(6) . ?
N11 Pt1 2.006(4) . ?
N12 N13 1.343(7) . ?
N14 Cu1 2.002(4) . ?
N20 O22 1.227(7) . ?
N20 O23 1.228(7) . ?
N20 O21 1.297(7) . ?
N21 N22 1.319(6) . ?
N21 Pt1 2.002(4) . ?
N22 N23 1.322(7) . ?
N24 Cu1 2.009(4) . ?
O10 Cu1 2.166(4) . ?
O10 H10A 0.864 . ?
O10 H10B 0.861 . ?
O11 Cu1 2.007(4) . ?
O21 Cu1 2.033(4) . ?
P1 Pt1 2.3140(12) . ?
P2 Pt1 2.3299(13) . ?
C42B C43B 1.38(3) . ?
C42B H42B 0.9500 . ?
C46B C45B 1.39(3) . ?
C46B H46B 0.9500 . ?
C45B H45B 0.9500 . ?
C86B C85B 1.35(2) . ?
C86B H86B 0.9500 . ?
C85B H85B 0.9500 . ?
C43B H43B 0.9500 . ?
C82B C83B 1.43(3) . ?
C82B H82B 0.9500 . ?
C83B H83B 0.9500 . ?

loop_
_platon_squeeze_void_nr
_platon_squeeze_void_average_x
_platon_squeeze_void_average_y
_platon_squeeze_void_average_z
_platon_squeeze_void_volume
_platon_squeeze_void_count_electrons
1 0.000 0.000 0.000 259.2 8.2
2 0.271 0.389 0.190 7.8 -0.3
3 0.500 0.500 0.500 243.2 21.3
4 0.729 0.611 0.810 7.8 -0.3
